data_7041785
loop_
_publ_author_name
'Phanopoulos, Andreas'
'Leung, Alice H. M.'
'Yow, Shuhui'
'Palomas, David'
'White, Andrew J. P.'
'Hellgardt, Klaus'
'Horton, Andrew'
'Crimmin, Mark R.'

_publ_section_title
;
 Binuclear \b-diketiminate complexes of copper(i).
;
_journal_issue 7
_journal_name_full 'Dalton transactions (Cambridge, England : 2003)'
_journal_page_first 2081
_journal_page_last 2090
_journal_paper_doi 10.1039/c6dt04246e
_journal_volume 46
_journal_year 2017
_chemical_formula_moiety 'C76 H88 Cu2 N4 P2, 3(C4 H8 O)'
_chemical_formula_sum 'C88 H112 Cu2 N4 O3 P2'
_chemical_formula_weight 1462.83
_space_group_crystal_system triclinic
_space_group_IT_number 2
_space_group_name_Hall '-P 1'
_space_group_name_H-M_alt 'P -1'
_symmetry_space_group_name_Hall '-P 1'
_symmetry_space_group_name_H-M 'P -1'
_atom_sites_solution_hydrogens geom
_audit_creation_method SHELXL-2014/7
_audit_update_record
;
2016-10-25 deposited with the CCDC.
2017-01-20 downloaded from the CCDC.
;
_cell_angle_alpha 88.7166(19)
_cell_angle_beta 78.054(2)
_cell_angle_gamma 85.895(2)
_cell_formula_units_Z 2
_cell_length_a 11.5523(3)
_cell_length_b 16.7641(4)
_cell_length_c 20.9664(5)
_cell_measurement_reflns_used 12570
_cell_measurement_temperature 173(2)
_cell_measurement_theta_max 29.4470
_cell_measurement_theta_min 3.4980
_cell_volume 3962.19(17)
_computing_cell_refinement 'CrysAlis RED, Oxford Diffraction Ltd'
_computing_data_collection 'CrysAlis CCD, Oxford Diffraction Ltd'
_computing_data_reduction 'CrysAlis RED, Oxford Diffraction Ltd'
_computing_molecular_graphics 'Bruker SHELXTL'
_computing_publication_material 'Bruker SHELXTL'
_computing_structure_refinement 'SHELXL-2014/7 (Sheldrick, 2014)'
_computing_structure_solution 'Bruker SHELXTL'
_diffrn_ambient_temperature 173(2)
_diffrn_detector_area_resol_mean 15.9825
_diffrn_measured_fraction_theta_full 0.996
_diffrn_measured_fraction_theta_max 0.824
_diffrn_measurement_device_type 'OD Xcalibur 3'
_diffrn_measurement_method 'omega scans'
_diffrn_radiation_type MoK\a
_diffrn_radiation_wavelength 0.71073
_diffrn_reflns_av_R_equivalents 0.0224
_diffrn_reflns_av_unetI/netI 0.0401
_diffrn_reflns_Laue_measured_fraction_full 0.996
_diffrn_reflns_Laue_measured_fraction_max 0.824
_diffrn_reflns_limit_h_max 13
_diffrn_reflns_limit_h_min -15
_diffrn_reflns_limit_k_max 23
_diffrn_reflns_limit_k_min -17
_diffrn_reflns_limit_l_max 28
_diffrn_reflns_limit_l_min -26
_diffrn_reflns_number 34479
_diffrn_reflns_point_group_measured_fraction_full 0.996
_diffrn_reflns_point_group_measured_fraction_max 0.824
_diffrn_reflns_theta_full 25.242
_diffrn_reflns_theta_max 29.643
_diffrn_reflns_theta_min 2.968
_exptl_absorpt_coefficient_mu 0.628
_exptl_absorpt_correction_T_max 0.930
_exptl_absorpt_correction_T_min 0.767
_exptl_absorpt_correction_type analytical
_exptl_absorpt_process_details
; 
CrysAlisPro, Agilent Technologies, 
Version 1.171.36.24 (release 03-12-2012 CrysAlis171 .NET) 
(compiled Dec  3 2012,18:21:49) 
Analytical numeric absorption correction using a multifaceted crystal 
model based on expressions derived by R.C. Clark & J.S. Reid. 
(Clark, R. C. & Reid, J. S. (1995). Acta Cryst. A51, 887-897) 
;
_exptl_crystal_colour Colourless
_exptl_crystal_density_diffrn 1.226
_exptl_crystal_description blocks
_exptl_crystal_F_000 1560
_exptl_crystal_size_max 0.55
_exptl_crystal_size_mid 0.30
_exptl_crystal_size_min 0.13
_refine_diff_density_max 0.848
_refine_diff_density_min -0.472
_refine_diff_density_rms 0.060
_refine_ls_extinction_method none
_refine_ls_goodness_of_fit_ref 1.021
_refine_ls_hydrogen_treatment constr
_refine_ls_matrix_type full
_refine_ls_number_parameters 985
_refine_ls_number_reflns 18426
_refine_ls_number_restraints 250
_refine_ls_restrained_S_all 1.046
_refine_ls_R_factor_all 0.0588
_refine_ls_R_factor_gt 0.0420
_refine_ls_shift/su_max 0.003
_refine_ls_shift/su_mean 0.000
_refine_ls_structure_factor_coef Fsqd
_refine_ls_weighting_details 'w=1/[\s^2^(Fo^2^)+(0.0505P)^2^+2.8313P] where P=(Fo^2^+2Fc^2^)/3'
_refine_ls_weighting_scheme calc
_refine_ls_wR_factor_gt 0.1036
_refine_ls_wR_factor_ref 0.1139
_reflns_Friedel_coverage 0.000
_reflns_number_gt 14649
_reflns_number_total 18426
_reflns_threshold_expression 'I > 2\s(I)'
_cod_data_source_file c6dt04246e2.cif
_cod_data_source_block 1-Cu2_L1_2
_cod_depositor_comments 'Adding full bibliography for 7041779--7041788.cif.'
_cod_original_cell_volume 3962.18(17)
_cod_database_code 7041785
_shelx_shelxl_version_number 2014/7
_shelx_space_group_comment
; 
The symmetry employed for this shelxl refinement is uniquely defined 
by the following loop, which should always be used as a source of 
symmetry information in preference to the above space-group names. 
They are only intended as comments. 
;

loop_
_space_group_symop_operation_xyz
'x, y, z'
'-x, -y, -z'

loop_
_atom_site_label
_atom_site_type_symbol
_atom_site_fract_x
_atom_site_fract_y
_atom_site_fract_z
_atom_site_U_iso_or_equiv
_atom_site_adp_type
_atom_site_occupancy
_atom_site_site_symmetry_order
_atom_site_calc_flag
_atom_site_refinement_flags_posn
_atom_site_refinement_flags_adp
_atom_site_refinement_flags_occupancy
_atom_site_disorder_assembly
_atom_site_disorder_group
Cu1 Cu 0.36022(2) 0.12797(2) 0.25564(2) 0.02100(7) Uani 1 1 d . . . . .
Cu2 Cu 0.56520(2) 0.41144(2) 0.24237(2) 0.01941(6) Uani 1 1 d . . . . .
P1 P 0.21811(5) 0.08785(3) 0.21141(3) 0.02299(11) Uani 1 1 d . . . . .
P2 P 0.67674(5) 0.46649(3) 0.15773(2) 0.02048(11) Uani 1 1 d . . . . .
N1 N 0.41004(15) 0.09109(10) 0.33626(8) 0.0241(4) Uani 1 1 d . . . . .
C1 C 0.5137(2) 0.10959(13) 0.34811(11) 0.0274(4) Uani 1 1 d . . . . .
C2 C 0.59714(19) 0.15047(13) 0.30444(11) 0.0277(5) Uani 1 1 d . . . . .
H2A H 0.6718 0.1522 0.3165 0.033 Uiso 1 1 calc R U . . .
C3 C 0.58894(18) 0.18975(12) 0.24514(10) 0.0223(4) Uani 1 1 d . . . . .
N3 N 0.49262(14) 0.19498(10) 0.21972(8) 0.0202(3) Uani 1 1 d . . . . .
C4 C 0.5479(2) 0.08619(17) 0.41281(13) 0.0434(6) Uani 1 1 d . . . . .
H4A H 0.5123 0.1262 0.4458 0.065 Uiso 1 1 calc R U . . .
H4B H 0.6344 0.0835 0.4074 0.065 Uiso 1 1 calc R U . . .
H4C H 0.5188 0.0338 0.4269 0.065 Uiso 1 1 calc R U . . .
C5 C 0.70236(18) 0.22646(14) 0.21139(11) 0.0295(5) Uani 1 1 d . . . . .
H5A H 0.7191 0.2136 0.1649 0.044 Uiso 1 1 calc R U . . .
H5B H 0.7683 0.2048 0.2308 0.044 Uiso 1 1 calc R U . . .
H5C H 0.6929 0.2846 0.2167 0.044 Uiso 1 1 calc R U . . .
C6 C 0.48822(17) 0.25268(11) 0.16606(9) 0.0196(4) Uani 1 1 d . . . . .
H6A H 0.5660 0.2775 0.1543 0.024 Uiso 1 1 calc R U . . .
C7 C 0.46551(19) 0.21190(12) 0.10589(9) 0.0242(4) Uani 1 1 d . . . . .
H7A H 0.5326 0.1725 0.0895 0.029 Uiso 1 1 calc R U . . .
H7B H 0.3928 0.1825 0.1183 0.029 Uiso 1 1 calc R U . . .
C8 C 0.4511(2) 0.27162(13) 0.05163(10) 0.0274(4) Uani 1 1 d . . . . .
H8A H 0.5273 0.2961 0.0353 0.033 Uiso 1 1 calc R U . . .
H8B H 0.4308 0.2431 0.0150 0.033 Uiso 1 1 calc R U . . .
C9 C 0.3548(2) 0.33704(13) 0.07547(10) 0.0271(4) Uani 1 1 d . . . . .
H9A H 0.2769 0.3135 0.0867 0.033 Uiso 1 1 calc R U . . .
H9B H 0.3518 0.3768 0.0401 0.033 Uiso 1 1 calc R U . . .
C10 C 0.37803(19) 0.37866(12) 0.13512(10) 0.0235(4) Uani 1 1 d . . . . .
H10A H 0.3119 0.4189 0.1510 0.028 Uiso 1 1 calc R U . . .
H10B H 0.4518 0.4070 0.1227 0.028 Uiso 1 1 calc R U . . .
C11 C 0.38995(17) 0.31884(11) 0.18973(9) 0.0188(4) Uani 1 1 d . . . . .
H11A H 0.3130 0.2934 0.2038 0.023 Uiso 1 1 calc R U . . .
N12 N 0.41648(14) 0.35874(10) 0.24637(8) 0.0194(3) Uani 1 1 d . . . . .
C12 C 0.33674(18) 0.35924(13) 0.30150(10) 0.0245(4) Uani 1 1 d . . . . .
C13 C 0.3565(2) 0.38475(14) 0.36156(11) 0.0307(5) Uani 1 1 d . . . . .
H13A H 0.2898 0.3833 0.3967 0.037 Uiso 1 1 calc R U . . .
C14 C 0.4579(2) 0.41190(13) 0.37818(10) 0.0283(5) Uani 1 1 d . . . . .
N14 N 0.55662(15) 0.42764(10) 0.33587(8) 0.0232(4) Uani 1 1 d . . . . .
C15 C 0.2129(2) 0.33131(16) 0.30444(12) 0.0368(6) Uani 1 1 d . . . . .
H15A H 0.1800 0.3561 0.2687 0.055 Uiso 1 1 calc R U . . .
H15B H 0.1615 0.3469 0.3462 0.055 Uiso 1 1 calc R U . . .
H15C H 0.2176 0.2730 0.3003 0.055 Uiso 1 1 calc R U . . .
C16 C 0.4483(2) 0.42401(18) 0.45050(11) 0.0437(6) Uani 1 1 d . . . . .
H16A H 0.5032 0.3851 0.4666 0.066 Uiso 1 1 calc R U . . .
H16B H 0.3670 0.4164 0.4737 0.066 Uiso 1 1 calc R U . . .
H16C H 0.4686 0.4783 0.4580 0.066 Uiso 1 1 calc R U . . .
C17 C 0.3411(2) 0.04007(13) 0.38269(10) 0.0280(5) Uani 1 1 d . . . . .
C18 C 0.2478(2) 0.07266(16) 0.43057(11) 0.0370(5) Uani 1 1 d D . . . .
C19 C 0.1827(3) 0.02063(19) 0.47475(13) 0.0515(7) Uani 1 1 d . . . . .
H19A H 0.1189 0.0419 0.5073 0.062 Uiso 1 1 calc R U . . .
C20 C 0.2092(3) -0.06069(19) 0.47201(15) 0.0534(8) Uani 1 1 d . . . . .
H20A H 0.1649 -0.0950 0.5029 0.064 Uiso 1 1 calc R U . . .
C21 C 0.3005(3) -0.09216(17) 0.42410(15) 0.0505(7) Uani 1 1 d . . . . .
H21A H 0.3180 -0.1484 0.4221 0.061 Uiso 1 1 calc R U . . .
C22 C 0.3673(2) -0.04286(15) 0.37877(13) 0.0396(6) Uani 1 1 d D . . . .
C23 C 0.2137(7) 0.1622(2) 0.4354(2) 0.0441(12) Uani 0.88(3) 1 d D U P A 1
H23A H 0.2664 0.1891 0.3985 0.053 Uiso 0.88(3) 1 calc R U P A 1
C24 C 0.2342(11) 0.1961(4) 0.4994(3) 0.080(2) Uani 0.88(3) 1 d D U P A 1
H24A H 0.3166 0.1831 0.5031 0.120 Uiso 0.88(3) 1 calc R U P A 1
H24B H 0.2182 0.2543 0.4995 0.120 Uiso 0.88(3) 1 calc R U P A 1
H24C H 0.1808 0.1726 0.5363 0.120 Uiso 0.88(3) 1 calc R U P A 1
C25 C 0.0864(7) 0.1818(5) 0.4288(3) 0.0660(18) Uani 0.88(3) 1 d D U P A 1
H25A H 0.0682 0.2397 0.4322 0.099 Uiso 0.88(3) 1 calc R U P A 1
H25B H 0.0760 0.1636 0.3864 0.099 Uiso 0.88(3) 1 calc R U P A 1
H25C H 0.0329 0.1548 0.4637 0.099 Uiso 0.88(3) 1 calc R U P A 1
C23' C 0.247(5) 0.1639(12) 0.440(2) 0.049(8) Uiso 0.12(3) 1 d D U P A 2
H23B H 0.2991 0.1850 0.4002 0.059 Uiso 0.12(3) 1 calc R U P A 2
C24' C 0.288(6) 0.198(3) 0.498(2) 0.084(9) Uiso 0.12(3) 1 d D U P A 2
H24D H 0.3690 0.1766 0.4986 0.126 Uiso 0.12(3) 1 calc R U P A 2
H24E H 0.2870 0.2567 0.4939 0.126 Uiso 0.12(3) 1 calc R U P A 2
H24F H 0.2348 0.1837 0.5387 0.126 Uiso 0.12(3) 1 calc R U P A 2
C25' C 0.121(5) 0.197(3) 0.439(2) 0.064(8) Uiso 0.12(3) 1 d D U P A 2
H25D H 0.0959 0.1748 0.4015 0.096 Uiso 0.12(3) 1 calc R U P A 2
H25E H 0.0677 0.1826 0.4792 0.096 Uiso 0.12(3) 1 calc R U P A 2
H25F H 0.1199 0.2556 0.4344 0.096 Uiso 0.12(3) 1 calc R U P A 2
C26 C 0.4713(5) -0.0792(2) 0.3281(3) 0.0486(14) Uani 0.833(16) 1 d D U P B 1
H26A H 0.5092 -0.0344 0.3011 0.058 Uiso 0.833(16) 1 calc R U P B 1
C27 C 0.5668(4) -0.1243(3) 0.3596(5) 0.078(2) Uani 0.833(16) 1 d D U P B 1
H27A H 0.5940 -0.0882 0.3887 0.118 Uiso 0.833(16) 1 calc R U P B 1
H27B H 0.5329 -0.1702 0.3847 0.118 Uiso 0.833(16) 1 calc R U P B 1
H27C H 0.6339 -0.1432 0.3255 0.118 Uiso 0.833(16) 1 calc R U P B 1
C28 C 0.4277(7) -0.1344(3) 0.2827(2) 0.0658(17) Uani 0.833(16) 1 d D U P B 1
H28A H 0.4955 -0.1571 0.2506 0.099 Uiso 0.833(16) 1 calc R U P B 1
H28B H 0.3871 -0.1777 0.3082 0.099 Uiso 0.833(16) 1 calc R U P B 1
H28C H 0.3725 -0.1039 0.2600 0.099 Uiso 0.833(16) 1 calc R U P B 1
C26' C 0.430(2) -0.0798(12) 0.3133(9) 0.048(5) Uiso 0.167(16) 1 d D U P B 2
H26B H 0.4441 -0.0353 0.2807 0.057 Uiso 0.167(16) 1 calc R U P B 2
C27' C 0.550(2) -0.1091(17) 0.3284(16) 0.069(6) Uiso 0.167(16) 1 d D U P B 2
H27D H 0.5832 -0.0653 0.3472 0.103 Uiso 0.167(16) 1 calc R U P B 2
H27E H 0.5388 -0.1537 0.3596 0.103 Uiso 0.167(16) 1 calc R U P B 2
H27F H 0.6037 -0.1270 0.2881 0.103 Uiso 0.167(16) 1 calc R U P B 2
C28' C 0.371(3) -0.1445(16) 0.2838(14) 0.073(7) Uiso 0.167(16) 1 d D U P B 2
H28D H 0.2952 -0.1225 0.2751 0.110 Uiso 0.167(16) 1 calc R U P B 2
H28E H 0.4231 -0.1629 0.2429 0.110 Uiso 0.167(16) 1 calc R U P B 2
H28F H 0.3582 -0.1895 0.3144 0.110 Uiso 0.167(16) 1 calc R U P B 2
C29 C 0.64948(18) 0.45864(13) 0.36198(9) 0.0244(4) Uani 1 1 d . . . . .
C30 C 0.7363(2) 0.40694(14) 0.38267(10) 0.0297(5) Uani 1 1 d . . . . .
C31 C 0.8231(2) 0.44008(16) 0.40923(12) 0.0379(6) Uani 1 1 d . . . . .
H31A H 0.8812 0.4057 0.4241 0.045 Uiso 1 1 calc R U . . .
C32 C 0.8264(2) 0.52167(16) 0.41434(12) 0.0402(6) Uani 1 1 d . . . . .
H32A H 0.8849 0.5431 0.4336 0.048 Uiso 1 1 calc R U . . .
C33 C 0.7450(2) 0.57180(15) 0.39148(11) 0.0351(5) Uani 1 1 d . . . . .
H33A H 0.7494 0.6280 0.3938 0.042 Uiso 1 1 calc R U . . .
C34 C 0.6557(2) 0.54216(13) 0.36478(10) 0.0286(5) Uani 1 1 d . . . . .
C35 C 0.7395(2) 0.31687(14) 0.37647(12) 0.0352(5) Uani 1 1 d . . . . .
H35A H 0.6730 0.3039 0.3555 0.042 Uiso 1 1 calc R U . . .
C36 C 0.8558(2) 0.28527(17) 0.33307(14) 0.0468(7) Uani 1 1 d . . . . .
H36A H 0.8564 0.2270 0.3296 0.070 Uiso 1 1 calc R U . . .
H36B H 0.8633 0.3096 0.2896 0.070 Uiso 1 1 calc R U . . .
H36C H 0.9224 0.2989 0.3522 0.070 Uiso 1 1 calc R U . . .
C37 C 0.7240(4) 0.27390(19) 0.44271(16) 0.0656(9) Uani 1 1 d . . . . .
H37A H 0.7266 0.2160 0.4362 0.098 Uiso 1 1 calc R U . . .
H37B H 0.7879 0.2863 0.4643 0.098 Uiso 1 1 calc R U . . .
H37C H 0.6473 0.2919 0.4699 0.098 Uiso 1 1 calc R U . . .
C38 C 0.5692(2) 0.60024(14) 0.33855(12) 0.0357(5) Uani 1 1 d . . . . .
H38A H 0.5243 0.5688 0.3130 0.043 Uiso 1 1 calc R U . . .
C39 C 0.4793(3) 0.64262(19) 0.39339(14) 0.0514(7) Uani 1 1 d . . . . .
H39A H 0.4253 0.6794 0.3746 0.077 Uiso 1 1 calc R U . . .
H39B H 0.4336 0.6028 0.4208 0.077 Uiso 1 1 calc R U . . .
H39C H 0.5213 0.6728 0.4200 0.077 Uiso 1 1 calc R U . . .
C40 C 0.6346(3) 0.66183(15) 0.29261(13) 0.0456(7) Uani 1 1 d . . . . .
H40A H 0.5769 0.6984 0.2765 0.068 Uiso 1 1 calc R U . . .
H40B H 0.6816 0.6922 0.3161 0.068 Uiso 1 1 calc R U . . .
H40C H 0.6872 0.6344 0.2557 0.068 Uiso 1 1 calc R U . . .
C41 C 0.2755(2) 0.00549(13) 0.15515(11) 0.0300(5) Uani 1 1 d . . . . .
C42 C 0.2025(3) -0.04874(16) 0.13790(14) 0.0477(7) Uani 1 1 d . . . . .
H42A H 0.1207 -0.0465 0.1581 0.057 Uiso 1 1 calc R U . . .
C43 C 0.2487(4) -0.10648(19) 0.09112(16) 0.0641(9) Uani 1 1 d . . . . .
H43A H 0.1980 -0.1434 0.0795 0.077 Uiso 1 1 calc R U . . .
C44 C 0.3651(4) -0.1106(2) 0.06190(15) 0.0691(11) Uani 1 1 d . . . . .
H44A H 0.3954 -0.1497 0.0295 0.083 Uiso 1 1 calc R U . . .
C45 C 0.4391(3) -0.05835(19) 0.07923(16) 0.0647(10) Uani 1 1 d . . . . .
H45A H 0.5208 -0.0617 0.0591 0.078 Uiso 1 1 calc R U . . .
C46 C 0.3951(3) -0.00053(15) 0.12611(13) 0.0445(6) Uani 1 1 d . . . . .
H46A H 0.4471 0.0350 0.1383 0.053 Uiso 1 1 calc R U . . .
C47 C 0.15118(18) 0.15851(12) 0.15870(10) 0.0249(4) Uani 1 1 d . . . . .
C48 C 0.08458(19) 0.22638(13) 0.18667(11) 0.0300(5) Uani 1 1 d . . . . .
H48A H 0.0728 0.2343 0.2323 0.036 Uiso 1 1 calc R U . . .
C49 C 0.0354(2) 0.28235(14) 0.14845(13) 0.0368(5) Uani 1 1 d . . . . .
H49A H -0.0101 0.3282 0.1681 0.044 Uiso 1 1 calc R U . . .
C50 C 0.0522(2) 0.27168(15) 0.08201(13) 0.0384(6) Uani 1 1 d . . . . .
H50A H 0.0182 0.3100 0.0559 0.046 Uiso 1 1 calc R U . . .
C51 C 0.1186(2) 0.20528(15) 0.05364(12) 0.0381(6) Uani 1 1 d . . . . .
H51A H 0.1307 0.1981 0.0079 0.046 Uiso 1 1 calc R U . . .
C52 C 0.1677(2) 0.14882(14) 0.09160(11) 0.0323(5) Uani 1 1 d . . . . .
H52A H 0.2131 0.1032 0.0716 0.039 Uiso 1 1 calc R U . . .
C53 C 0.08698(19) 0.04600(14) 0.26259(11) 0.0296(5) Uani 1 1 d . . . . .
C54 C -0.0279(2) 0.05993(15) 0.25253(14) 0.0395(6) Uani 1 1 d . . . . .
H54A H -0.0429 0.0949 0.2184 0.047 Uiso 1 1 calc R U . . .
C55 C -0.1211(2) 0.02295(18) 0.29219(16) 0.0503(7) Uani 1 1 d . . . . .
H55A H -0.1997 0.0336 0.2856 0.060 Uiso 1 1 calc R U . . .
C56 C -0.1000(3) -0.0290(2) 0.34097(14) 0.0543(8) Uani 1 1 d . . . . .
H56A H -0.1640 -0.0541 0.3679 0.065 Uiso 1 1 calc R U . . .
C57 C 0.0137(3) -0.0447(2) 0.35079(14) 0.0566(8) Uani 1 1 d . . . . .
H57A H 0.0286 -0.0814 0.3838 0.068 Uiso 1 1 calc R U . . .
C58 C 0.1066(2) -0.00645(18) 0.31229(13) 0.0444(6) Uani 1 1 d . . . . .
H58A H 0.1846 -0.0162 0.3200 0.053 Uiso 1 1 calc R U . . .
C59 C 0.69594(17) 0.42361(12) 0.07630(9) 0.0210(4) Uani 1 1 d . . . . .
C60 C 0.64594(19) 0.45869(13) 0.02654(10) 0.0252(4) Uani 1 1 d . . . . .
H60A H 0.5990 0.5078 0.0341 0.030 Uiso 1 1 calc R U . . .
C61 C 0.6642(2) 0.42243(14) -0.03416(10) 0.0301(5) Uani 1 1 d . . . . .
H61A H 0.6294 0.4467 -0.0677 0.036 Uiso 1 1 calc R U . . .
C62 C 0.7328(2) 0.35105(14) -0.04584(10) 0.0309(5) Uani 1 1 d . . . . .
H62A H 0.7455 0.3265 -0.0874 0.037 Uiso 1 1 calc R U . . .
C63 C 0.78293(19) 0.31552(14) 0.00318(11) 0.0299(5) Uani 1 1 d . . . . .
H63A H 0.8304 0.2667 -0.0048 0.036 Uiso 1 1 calc R U . . .
C64 C 0.76400(19) 0.35095(13) 0.06388(10) 0.0262(4) Uani 1 1 d . . . . .
H64A H 0.7976 0.3257 0.0975 0.031 Uiso 1 1 calc R U . . .
C65 C 0.83160(18) 0.48462(12) 0.15881(10) 0.0243(4) Uani 1 1 d . . . . .
C66 C 0.8642(2) 0.48641(14) 0.21880(11) 0.0300(5) Uani 1 1 d . . . . .
H66A H 0.8080 0.4766 0.2576 0.036 Uiso 1 1 calc R U . . .
C67 C 0.9794(2) 0.50263(17) 0.22227(13) 0.0413(6) Uani 1 1 d . . . . .
H67A H 1.0010 0.5045 0.2635 0.050 Uiso 1 1 calc R U . . .
C68 C 1.0621(2) 0.51599(17) 0.16639(14) 0.0433(6) Uani 1 1 d . . . . .
H68A H 1.1403 0.5274 0.1691 0.052 Uiso 1 1 calc R U . . .
C69 C 1.0314(2) 0.51276(17) 0.10663(13) 0.0438(6) Uani 1 1 d . . . . .
H69A H 1.0889 0.5211 0.0680 0.053 Uiso 1 1 calc R U . . .
C70 C 0.9171(2) 0.49734(15) 0.10248(11) 0.0367(5) Uani 1 1 d . . . . .
H70A H 0.8965 0.4954 0.0610 0.044 Uiso 1 1 calc R U . . .
C71 C 0.6068(2) 0.56654(13) 0.14888(10) 0.0288(5) Uani 1 1 d . . . . .
C72 C 0.6674(3) 0.62874(14) 0.11481(12) 0.0408(6) Uani 1 1 d . . . . .
H72A H 0.7480 0.6195 0.0932 0.049 Uiso 1 1 calc R U . . .
C73 C 0.6102(3) 0.70372(16) 0.11256(14) 0.0554(8) Uani 1 1 d . . . . .
H73A H 0.6518 0.7460 0.0896 0.066 Uiso 1 1 calc R U . . .
C74 C 0.4938(4) 0.71755(17) 0.14318(15) 0.0602(10) Uani 1 1 d . . . . .
H74A H 0.4554 0.7693 0.1413 0.072 Uiso 1 1 calc R U . . .
C75 C 0.4320(3) 0.65683(17) 0.17671(14) 0.0511(8) Uani 1 1 d . . . . .
H75A H 0.3513 0.6667 0.1978 0.061 Uiso 1 1 calc R U . . .
C76 C 0.4885(2) 0.58118(15) 0.17943(11) 0.0352(5) Uani 1 1 d . . . . .
H76A H 0.4460 0.5392 0.2023 0.042 Uiso 1 1 calc R U . . .
O80 O 0.7779(6) 0.9153(3) 0.0787(2) 0.1215(17) Uani 0.870(8) 1 d D U P C 1
C81 C 0.7255(7) 0.9430(4) 0.1414(3) 0.111(2) Uani 0.870(8) 1 d D U P C 1
H81A H 0.7708 0.9212 0.1739 0.133 Uiso 0.870(8) 1 calc R U P C 1
H81B H 0.6427 0.9276 0.1543 0.133 Uiso 0.870(8) 1 calc R U P C 1
C82 C 0.7296(6) 1.0307(3) 0.1359(4) 0.112(2) Uani 0.870(8) 1 d D U P C 1
H82A H 0.7332 1.0539 0.1784 0.134 Uiso 0.870(8) 1 calc R U P C 1
H82B H 0.6583 1.0548 0.1217 0.134 Uiso 0.870(8) 1 calc R U P C 1
C83 C 0.8382(6) 1.0462(4) 0.0866(4) 0.125(2) Uani 0.870(8) 1 d D U P C 1
H83A H 0.9026 1.0614 0.1076 0.150 Uiso 0.870(8) 1 calc R U P C 1
H83B H 0.8220 1.0889 0.0556 0.150 Uiso 0.870(8) 1 calc R U P C 1
C84 C 0.8688(7) 0.9678(4) 0.0535(3) 0.123(3) Uani 0.870(8) 1 d D . P C 1
H84A H 0.8754 0.9750 0.0059 0.147 Uiso 0.870(8) 1 calc R U P C 1
H84B H 0.9460 0.9447 0.0613 0.147 Uiso 0.870(8) 1 calc R U P C 1
O80' O 0.707(4) 0.9204(17) 0.0811(14) 0.132(6) Uiso 0.130(8) 1 d D U P C 2
C81' C 0.677(4) 0.918(2) 0.1492(15) 0.108(6) Uiso 0.130(8) 1 d D U P C 2
H81C H 0.7264 0.8750 0.1663 0.129 Uiso 0.130(8) 1 calc R U P C 2
H81D H 0.5923 0.9062 0.1641 0.129 Uiso 0.130(8) 1 calc R U P C 2
C82' C 0.698(4) 0.998(2) 0.1726(14) 0.106(4) Uiso 0.130(8) 1 d D U P C 2
H82C H 0.7198 0.9944 0.2160 0.127 Uiso 0.130(8) 1 calc R U P C 2
H82D H 0.6285 1.0364 0.1746 0.127 Uiso 0.130(8) 1 calc R U P C 2
C83' C 0.801(4) 1.021(3) 0.1204(17) 0.118(4) Uiso 0.130(8) 1 d D U P C 2
H83C H 0.8773 0.9946 0.1271 0.142 Uiso 0.130(8) 1 calc R U P C 2
H83D H 0.8073 1.0797 0.1178 0.142 Uiso 0.130(8) 1 calc R U P C 2
C84' C 0.765(3) 0.9893(18) 0.0609(12) 0.081(10) Uiso 0.130(8) 1 d D . P C 2
H84C H 0.7117 1.0294 0.0439 0.097 Uiso 0.130(8) 1 calc R U P C 2
H84D H 0.8358 0.9767 0.0261 0.097 Uiso 0.130(8) 1 calc R U P C 2
O90 O 0.1519(12) 0.5712(8) 0.4003(5) 0.160(3) Uani 0.664(8) 1 d D U P D 1
C91 C 0.2175(9) 0.5879(6) 0.3289(5) 0.104(2) Uani 0.664(8) 1 d D U P D 1
H91A H 0.2998 0.5638 0.3214 0.125 Uiso 0.664(8) 1 calc R U P D 1
H91B H 0.1761 0.5645 0.2976 0.125 Uiso 0.664(8) 1 calc R U P D 1
C92 C 0.2175(6) 0.6680(4) 0.3208(3) 0.080(2) Uani 0.664(8) 1 d D U P D 1
H92A H 0.3001 0.6841 0.3129 0.097 Uiso 0.664(8) 1 calc R U P D 1
H92B H 0.1846 0.6836 0.2819 0.097 Uiso 0.664(8) 1 calc R U P D 1
C93 C 0.1537(8) 0.7064(5) 0.3726(5) 0.121(3) Uani 0.664(8) 1 d D U P D 1
H93A H 0.1021 0.7495 0.3578 0.146 Uiso 0.664(8) 1 calc R U P D 1
H93B H 0.2081 0.7318 0.3956 0.146 Uiso 0.664(8) 1 calc R U P D 1
C94 C 0.0812(14) 0.6556(8) 0.4177(5) 0.141(3) Uani 0.664(8) 1 d D U P D 1
H94A H -0.0004 0.6564 0.4097 0.170 Uiso 0.664(8) 1 calc R U P D 1
H94B H 0.0780 0.6705 0.4635 0.170 Uiso 0.664(8) 1 calc R U P D 1
O90' O 0.2116(17) 0.5574(9) 0.3358(9) 0.138(4) Uiso 0.336(8) 1 d D U P D 2
C91' C 0.1588(12) 0.6305(8) 0.3049(5) 0.072(3) Uiso 0.336(8) 1 d D U P D 2
H91C H 0.2221 0.6622 0.2796 0.087 Uiso 0.336(8) 1 calc R U P D 2
H91D H 0.1077 0.6145 0.2755 0.087 Uiso 0.336(8) 1 calc R U P D 2
C92' C 0.0945(19) 0.6729(11) 0.3556(8) 0.133(5) Uiso 0.336(8) 1 d D U P D 2
H92C H 0.0105 0.6773 0.3512 0.159 Uiso 0.336(8) 1 calc R U P D 2
H92D H 0.1220 0.7277 0.3529 0.159 Uiso 0.336(8) 1 calc R U P D 2
C93' C 0.100(4) 0.6411(18) 0.4167(8) 0.145(5) Uiso 0.336(8) 1 d D U P D 2
H93C H 0.1419 0.6771 0.4397 0.174 Uiso 0.336(8) 1 calc R U P D 2
H93D H 0.0188 0.6373 0.4428 0.174 Uiso 0.336(8) 1 calc R U P D 2
C94' C 0.159(5) 0.566(2) 0.4112(11) 0.159(5) Uiso 0.336(8) 1 d D U P D 2
H94C H 0.1040 0.5240 0.4270 0.190 Uiso 0.336(8) 1 calc R U P D 2
H94D H 0.2234 0.5626 0.4362 0.190 Uiso 0.336(8) 1 calc R U P D 2
O100 O 0.0641(6) 0.7559(6) 0.1439(3) 0.131(2) Uani 0.639(9) 1 d D U P E 1
C101 C -0.0427(6) 0.7437(5) 0.1292(3) 0.085(2) Uani 0.639(9) 1 d D U P E 1
H10C H -0.0354 0.6974 0.0998 0.102 Uiso 0.639(9) 1 calc R U P E 1
H10D H -0.0725 0.7916 0.1073 0.102 Uiso 0.639(9) 1 calc R U P E 1
C102 C -0.1207(6) 0.7289(5) 0.1889(3) 0.086(2) Uani 0.639(9) 1 d D . P E 1
H10E H -0.1374 0.6717 0.1928 0.103 Uiso 0.639(9) 1 calc R U P E 1
H10F H -0.1967 0.7613 0.1918 0.103 Uiso 0.639(9) 1 calc R U P E 1
C103 C -0.0616(8) 0.7509(7) 0.2405(4) 0.124(3) Uani 0.639(9) 1 d D U P E 1
H10G H -0.0917 0.8046 0.2577 0.149 Uiso 0.639(9) 1 calc R U P E 1
H10H H -0.0734 0.7116 0.2768 0.149 Uiso 0.639(9) 1 calc R U P E 1
C104 C 0.0617(8) 0.7504(8) 0.2086(5) 0.122(3) Uani 0.639(9) 1 d D U P E 1
H10I H 0.0989 0.7963 0.2231 0.147 Uiso 0.639(9) 1 calc R U P E 1
H10J H 0.1052 0.7003 0.2189 0.147 Uiso 0.639(9) 1 calc R U P E 1
O110 O 0.0277(11) 0.8035(9) 0.1418(6) 0.120(4) Uiso 0.361(9) 1 d D U P E 2
C111 C -0.0779(15) 0.7700(12) 0.1401(8) 0.111(5) Uiso 0.361(9) 1 d D U P E 2
H11B H -0.0708 0.7108 0.1425 0.133 Uiso 0.361(9) 1 calc R U P E 2
H11C H -0.1104 0.7876 0.1016 0.133 Uiso 0.361(9) 1 calc R U P E 2
C112 C -0.1475(13) 0.8068(17) 0.2020(9) 0.210(12) Uiso 0.361(9) 1 d D . P E 2
H11D H -0.1603 0.8656 0.1978 0.252 Uiso 0.361(9) 1 calc R U P E 2
H11E H -0.2249 0.7833 0.2164 0.252 Uiso 0.361(9) 1 calc R U P E 2
C113 C -0.0680(17) 0.7852(14) 0.2448(7) 0.133(5) Uiso 0.361(9) 1 d D U P E 2
H11F H -0.0860 0.8190 0.2841 0.160 Uiso 0.361(9) 1 calc R U P E 2
H11G H -0.0729 0.7284 0.2583 0.160 Uiso 0.361(9) 1 calc R U P E 2
C114 C 0.0427(14) 0.7984(12) 0.2074(8) 0.119(5) Uiso 0.361(9) 1 d D U P E 2
H11H H 0.1009 0.7538 0.2128 0.142 Uiso 0.361(9) 1 calc R U P E 2
H11I H 0.0710 0.8488 0.2204 0.142 Uiso 0.361(9) 1 calc R U P E 2

loop_
_atom_site_aniso_label
_atom_site_aniso_U_11
_atom_site_aniso_U_22
_atom_site_aniso_U_33
_atom_site_aniso_U_23
_atom_site_aniso_U_13
_atom_site_aniso_U_12
Cu1 0.02096(13) 0.02177(13) 0.02015(12) 0.00251(9) -0.00410(9) -0.00199(9)
Cu2 0.02066(12) 0.02220(13) 0.01549(11) 0.00047(9) -0.00337(9) -0.00362(9)
P1 0.0222(3) 0.0241(3) 0.0225(3) -0.0021(2) -0.0039(2) -0.0015(2)
P2 0.0228(3) 0.0222(3) 0.0167(2) 0.00160(19) -0.00395(19) -0.00421(19)
N1 0.0255(9) 0.0235(9) 0.0234(9) 0.0063(7) -0.0060(7) -0.0021(7)
C1 0.0306(11) 0.0268(11) 0.0268(11) 0.0052(8) -0.0116(9) 0.0004(9)
C2 0.0245(11) 0.0287(11) 0.0327(11) 0.0060(9) -0.0128(9) -0.0031(8)
C3 0.0225(10) 0.0184(9) 0.0259(10) 0.0003(8) -0.0046(8) -0.0006(7)
N3 0.0219(8) 0.0196(8) 0.0187(8) 0.0015(6) -0.0034(6) -0.0014(6)
C4 0.0475(15) 0.0535(16) 0.0364(13) 0.0176(12) -0.0228(12) -0.0159(12)
C5 0.0199(10) 0.0333(12) 0.0358(12) 0.0087(9) -0.0076(9) -0.0033(9)
C6 0.0192(9) 0.0210(9) 0.0183(9) 0.0024(7) -0.0032(7) -0.0018(7)
C7 0.0287(11) 0.0238(10) 0.0189(9) -0.0010(8) -0.0024(8) -0.0004(8)
C8 0.0332(12) 0.0322(11) 0.0165(9) 0.0009(8) -0.0039(8) -0.0047(9)
C9 0.0309(11) 0.0294(11) 0.0232(10) 0.0051(8) -0.0106(9) -0.0032(9)
C10 0.0262(10) 0.0213(10) 0.0241(10) 0.0027(8) -0.0085(8) -0.0012(8)
C11 0.0191(9) 0.0201(9) 0.0175(9) 0.0005(7) -0.0039(7) -0.0027(7)
N12 0.0199(8) 0.0201(8) 0.0186(8) -0.0012(6) -0.0043(6) -0.0024(6)
C12 0.0218(10) 0.0276(11) 0.0231(10) -0.0014(8) -0.0017(8) -0.0036(8)
C13 0.0272(11) 0.0407(13) 0.0223(10) -0.0055(9) 0.0022(8) -0.0088(9)
C14 0.0321(12) 0.0342(12) 0.0183(10) -0.0037(8) -0.0026(8) -0.0065(9)
N14 0.0265(9) 0.0269(9) 0.0171(8) -0.0017(7) -0.0052(7) -0.0052(7)
C15 0.0247(11) 0.0551(16) 0.0292(12) -0.0107(11) 0.0022(9) -0.0125(10)
C16 0.0444(15) 0.0677(18) 0.0192(11) -0.0065(11) -0.0007(10) -0.0210(13)
C17 0.0298(11) 0.0329(12) 0.0226(10) 0.0112(9) -0.0082(9) -0.0066(9)
C18 0.0381(13) 0.0468(14) 0.0249(11) 0.0098(10) -0.0051(10) -0.0022(11)
C19 0.0449(16) 0.073(2) 0.0315(14) 0.0176(13) 0.0032(11) -0.0051(14)
C20 0.0503(17) 0.0629(19) 0.0480(16) 0.0334(15) -0.0102(14) -0.0221(14)
C21 0.0559(18) 0.0417(15) 0.0555(18) 0.0238(13) -0.0137(14) -0.0145(13)
C22 0.0436(15) 0.0330(13) 0.0418(14) 0.0109(11) -0.0082(11) -0.0053(11)
C23 0.040(3) 0.051(2) 0.0337(18) 0.0039(13) 0.0063(17) 0.0072(15)
C24 0.095(6) 0.071(3) 0.077(3) -0.023(2) -0.029(3) 0.015(3)
C25 0.049(3) 0.068(3) 0.076(3) 0.011(2) -0.008(2) 0.013(2)
C26 0.048(3) 0.0260(16) 0.067(3) 0.0069(15) -0.001(2) -0.0004(15)
C27 0.053(3) 0.062(3) 0.124(6) -0.022(3) -0.029(3) 0.012(2)
C28 0.082(4) 0.054(3) 0.059(3) -0.0029(19) -0.016(3) 0.019(3)
C29 0.0268(11) 0.0328(11) 0.0143(9) -0.0013(8) -0.0037(8) -0.0072(8)
C30 0.0303(12) 0.0360(12) 0.0229(10) -0.0023(9) -0.0051(9) -0.0032(9)
C31 0.0328(13) 0.0472(15) 0.0370(13) -0.0028(11) -0.0147(10) -0.0023(11)
C32 0.0352(13) 0.0514(16) 0.0380(13) -0.0059(11) -0.0133(11) -0.0122(11)
C33 0.0421(14) 0.0369(13) 0.0287(12) -0.0047(10) -0.0085(10) -0.0134(10)
C34 0.0343(12) 0.0328(12) 0.0196(10) -0.0017(8) -0.0060(9) -0.0064(9)
C35 0.0376(13) 0.0353(13) 0.0340(12) -0.0017(10) -0.0118(10) 0.0012(10)
C36 0.0382(15) 0.0491(16) 0.0543(17) -0.0103(13) -0.0144(13) 0.0075(12)
C37 0.104(3) 0.0430(17) 0.0480(18) 0.0080(14) -0.0101(18) -0.0096(17)
C38 0.0502(15) 0.0317(12) 0.0303(12) -0.0006(9) -0.0187(11) -0.0054(10)
C39 0.0471(16) 0.0571(18) 0.0484(16) 0.0064(14) -0.0110(13) 0.0086(13)
C40 0.072(2) 0.0335(13) 0.0314(13) 0.0009(10) -0.0122(13) -0.0027(13)
C41 0.0377(13) 0.0248(11) 0.0261(11) -0.0004(9) -0.0057(9) 0.0048(9)
C42 0.0587(18) 0.0391(15) 0.0469(16) -0.0157(12) -0.0145(13) 0.0008(13)
C43 0.094(3) 0.0432(17) 0.059(2) -0.0240(15) -0.0254(19) 0.0089(17)
C44 0.118(3) 0.0450(18) 0.0377(16) -0.0146(13) -0.0115(18) 0.034(2)
C45 0.077(2) 0.0486(18) 0.0498(18) 0.0013(15) 0.0196(16) 0.0256(17)
C46 0.0493(16) 0.0322(13) 0.0442(15) 0.0021(11) 0.0049(12) 0.0067(11)
C47 0.0220(10) 0.0248(10) 0.0292(11) -0.0020(8) -0.0080(8) -0.0020(8)
C48 0.0254(11) 0.0302(11) 0.0342(12) -0.0059(9) -0.0051(9) -0.0018(9)
C49 0.0258(12) 0.0302(12) 0.0539(15) -0.0024(11) -0.0078(11) 0.0019(9)
C50 0.0292(12) 0.0372(13) 0.0524(16) 0.0097(11) -0.0180(11) -0.0003(10)
C51 0.0407(14) 0.0449(14) 0.0322(12) 0.0015(11) -0.0164(11) -0.0021(11)
C52 0.0345(12) 0.0313(12) 0.0326(12) -0.0047(9) -0.0115(10) 0.0012(9)
C53 0.0268(11) 0.0350(12) 0.0267(11) -0.0060(9) -0.0025(9) -0.0079(9)
C54 0.0289(12) 0.0381(13) 0.0515(15) 0.0042(11) -0.0078(11) -0.0052(10)
C55 0.0265(13) 0.0544(17) 0.069(2) -0.0013(15) -0.0052(13) -0.0081(12)
C56 0.0397(16) 0.076(2) 0.0450(16) 0.0095(15) 0.0021(12) -0.0237(14)
C57 0.0480(17) 0.084(2) 0.0405(15) 0.0247(15) -0.0111(13) -0.0256(16)
C58 0.0353(14) 0.0656(18) 0.0355(13) 0.0113(12) -0.0116(11) -0.0166(12)
C59 0.0194(9) 0.0254(10) 0.0183(9) 0.0016(8) -0.0018(7) -0.0078(8)
C60 0.0271(11) 0.0269(11) 0.0214(10) 0.0025(8) -0.0034(8) -0.0055(8)
C61 0.0307(12) 0.0409(13) 0.0199(10) 0.0039(9) -0.0062(9) -0.0100(10)
C62 0.0294(12) 0.0418(13) 0.0210(10) -0.0066(9) 0.0000(9) -0.0112(10)
C63 0.0254(11) 0.0319(12) 0.0310(11) -0.0065(9) -0.0009(9) -0.0041(9)
C64 0.0255(11) 0.0283(11) 0.0253(10) 0.0014(8) -0.0057(8) -0.0046(8)
C65 0.0245(10) 0.0248(10) 0.0242(10) -0.0005(8) -0.0046(8) -0.0078(8)
C66 0.0288(11) 0.0349(12) 0.0263(11) -0.0026(9) -0.0051(9) -0.0034(9)
C67 0.0343(13) 0.0548(16) 0.0380(14) -0.0072(12) -0.0136(11) -0.0049(11)
C68 0.0260(12) 0.0533(16) 0.0517(16) -0.0067(13) -0.0066(11) -0.0122(11)
C69 0.0336(13) 0.0573(17) 0.0379(14) -0.0031(12) 0.0048(11) -0.0208(12)
C70 0.0362(13) 0.0492(15) 0.0257(11) 0.0024(10) -0.0031(10) -0.0196(11)
C71 0.0455(13) 0.0231(10) 0.0202(10) -0.0012(8) -0.0128(9) -0.0003(9)
C72 0.0661(18) 0.0306(12) 0.0286(12) 0.0050(10) -0.0151(12) -0.0093(12)
C73 0.105(3) 0.0301(14) 0.0384(15) 0.0058(11) -0.0328(17) -0.0047(15)
C74 0.114(3) 0.0307(14) 0.0457(17) -0.0072(12) -0.0476(19) 0.0220(16)
C75 0.0677(19) 0.0479(17) 0.0416(15) -0.0160(13) -0.0284(14) 0.0255(14)
C76 0.0452(14) 0.0352(13) 0.0275(11) -0.0059(10) -0.0156(10) 0.0085(10)
O80 0.127(4) 0.122(3) 0.109(3) -0.057(3) -0.006(3) -0.003(3)
C81 0.111(4) 0.105(4) 0.110(4) -0.009(3) -0.012(3) 0.011(3)
C82 0.103(4) 0.083(3) 0.134(5) -0.020(3) 0.000(4) 0.022(3)
C83 0.141(5) 0.125(5) 0.113(5) -0.039(4) -0.027(4) -0.015(4)
C84 0.127(6) 0.119(5) 0.112(5) -0.049(4) 0.009(4) -0.029(4)
O90 0.088(4) 0.174(6) 0.203(7) 0.022(5) -0.004(5) 0.013(4)
C91 0.104(4) 0.114(5) 0.104(5) 0.007(5) -0.042(4) -0.022(5)
C92 0.086(4) 0.083(4) 0.069(4) 0.028(3) -0.010(3) -0.006(3)
C93 0.093(5) 0.105(5) 0.173(7) 0.010(5) -0.039(5) -0.029(4)
C94 0.108(6) 0.152(7) 0.164(7) -0.071(6) -0.017(5) -0.021(6)
O100 0.102(4) 0.159(6) 0.116(4) -0.058(4) 0.016(3) -0.003(4)
C101 0.063(4) 0.087(5) 0.103(5) -0.031(4) -0.009(4) -0.011(3)
C102 0.086(5) 0.097(5) 0.075(5) 0.013(4) -0.015(4) -0.019(4)
C103 0.115(6) 0.134(7) 0.115(6) -0.016(5) 0.017(5) -0.058(5)
C104 0.118(6) 0.130(7) 0.122(6) 0.003(6) -0.036(5) -0.004(5)

loop_
_atom_type_symbol
_atom_type_description
_atom_type_scat_dispersion_real
_atom_type_scat_dispersion_imag
_atom_type_scat_source
C C 0.0033 0.0016 'International Tables Vol C Tables 4.2.6.8 and 6.1.1.4'
H H 0.0000 0.0000 'International Tables Vol C Tables 4.2.6.8 and 6.1.1.4'
N N 0.0061 0.0033 'International Tables Vol C Tables 4.2.6.8 and 6.1.1.4'
O O 0.0106 0.0060 'International Tables Vol C Tables 4.2.6.8 and 6.1.1.4'
P P 0.1023 0.0942 'International Tables Vol C Tables 4.2.6.8 and 6.1.1.4'
Cu Cu 0.3201 1.2651 'International Tables Vol C Tables 4.2.6.8 and 6.1.1.4'

loop_
_geom_angle_atom_site_label_1
_geom_angle_atom_site_label_2
_geom_angle_atom_site_label_3
_geom_angle
N1 Cu1 N3 99.03(7)
N1 Cu1 P1 129.48(5)
N3 Cu1 P1 130.61(5)
N14 Cu2 N12 99.93(7)
N14 Cu2 P2 129.59(5)
N12 Cu2 P2 128.31(5)
C41 P1 C53 101.70(10)
C41 P1 C47 101.50(10)
C53 P1 C47 102.19(10)
C41 P1 Cu1 110.12(8)
C53 P1 Cu1 120.38(7)
C47 P1 Cu1 118.23(7)
C71 P2 C59 103.51(9)
C71 P2 C65 104.01(10)
C59 P2 C65 100.09(9)
C71 P2 Cu2 106.10(8)
C59 P2 Cu2 120.79(6)
C65 P2 Cu2 120.17(7)
C1 N1 C17 117.01(17)
C1 N1 Cu1 120.60(14)
C17 N1 Cu1 122.30(13)
N1 C1 C2 124.12(19)
N1 C1 C4 120.4(2)
C2 C1 C4 115.51(19)
C1 C2 C3 130.53(19)
N3 C3 C2 124.47(19)
N3 C3 C5 121.66(18)
C2 C3 C5 113.87(18)
C3 N3 C6 117.91(16)
C3 N3 Cu1 119.55(14)
C6 N3 Cu1 122.53(12)
N3 C6 C7 111.39(16)
N3 C6 C11 108.78(15)
C7 C6 C11 110.44(16)
C8 C7 C6 112.15(17)
C9 C8 C7 111.49(17)
C8 C9 C10 111.10(17)
C9 C10 C11 111.30(16)
N12 C11 C10 111.21(15)
N12 C11 C6 109.10(15)
C10 C11 C6 111.06(16)
C12 N12 C11 118.13(16)
C12 N12 Cu2 119.41(13)
C11 N12 Cu2 122.45(12)
N12 C12 C13 124.33(19)
N12 C12 C15 121.38(18)
C13 C12 C15 114.30(19)
C14 C13 C12 130.7(2)
N14 C14 C13 125.00(19)
N14 C14 C16 120.37(19)
C13 C14 C16 114.63(19)
C14 N14 C29 116.89(16)
C14 N14 Cu2 119.10(13)
C29 N14 Cu2 123.97(13)
C18 C17 C22 120.7(2)
C18 C17 N1 120.3(2)
C22 C17 N1 119.0(2)
C19 C18 C17 118.4(2)
C19 C18 C23 119.2(3)
C17 C18 C23 122.4(3)
C19 C18 C23' 124.6(17)
C17 C18 C23' 115.1(18)
C20 C19 C18 121.4(3)
C19 C20 C21 119.7(2)
C20 C21 C22 121.1(3)
C21 C22 C17 118.8(3)
C21 C22 C26 119.8(3)
C17 C22 C26 121.3(2)
C21 C22 C26' 117.5(9)
C17 C22 C26' 119.3(9)
C25 C23 C18 112.1(4)
C25 C23 C24 110.2(3)
C18 C23 C24 111.2(4)
C25' C23' C24' 110.1(17)
C25' C23' C18 106(3)
C24' C23' C18 122(3)
C28 C26 C22 110.7(4)
C28 C26 C27 110.3(3)
C22 C26 C27 112.4(3)
C27' C26' C28' 112.9(15)
C27' C26' C22 101.1(16)
C28' C26' C22 119.3(17)
C30 C29 C34 119.86(19)
C30 C29 N14 120.93(19)
C34 C29 N14 119.17(19)
C31 C30 C29 118.7(2)
C31 C30 C35 118.9(2)
C29 C30 C35 122.36(19)
C32 C31 C30 121.4(2)
C33 C32 C31 119.7(2)
C32 C33 C34 121.5(2)
C33 C34 C29 118.8(2)
C33 C34 C38 119.5(2)
C29 C34 C38 121.74(19)
C30 C35 C36 110.5(2)
C30 C35 C37 112.5(2)
C36 C35 C37 109.2(2)
C34 C38 C40 111.2(2)
C34 C38 C39 112.0(2)
C40 C38 C39 110.0(2)
C42 C41 C46 118.6(2)
C42 C41 P1 122.22(19)
C46 C41 P1 119.04(19)
C41 C42 C43 120.1(3)
C44 C43 C42 120.8(3)
C43 C44 C45 119.9(3)
C44 C45 C46 120.4(3)
C41 C46 C45 120.2(3)
C52 C47 C48 118.4(2)
C52 C47 P1 122.82(16)
C48 C47 P1 118.76(16)
C49 C48 C47 120.7(2)
C50 C49 C48 120.2(2)
C51 C50 C49 119.8(2)
C50 C51 C52 120.4(2)
C51 C52 C47 120.6(2)
C54 C53 C58 118.6(2)
C54 C53 P1 124.34(19)
C58 C53 P1 116.99(17)
C53 C54 C55 120.3(3)
C56 C55 C54 120.3(3)
C57 C56 C55 120.1(3)
C56 C57 C58 119.8(3)
C57 C58 C53 120.9(2)
C60 C59 C64 118.43(19)
C60 C59 P2 123.80(16)
C64 C59 P2 117.78(15)
C61 C60 C59 120.6(2)
C62 C61 C60 120.3(2)
C63 C62 C61 119.8(2)
C62 C63 C64 120.2(2)
C63 C64 C59 120.8(2)
C66 C65 C70 118.6(2)
C66 C65 P2 118.03(16)
C70 C65 P2 123.32(16)
C65 C66 C67 120.2(2)
C68 C67 C66 120.5(2)
C69 C68 C67 119.9(2)
C68 C69 C70 120.3(2)
C69 C70 C65 120.6(2)
C76 C71 C72 119.0(2)
C76 C71 P2 117.77(18)
C72 C71 P2 123.2(2)
C73 C72 C71 119.9(3)
C74 C73 C72 120.5(3)
C73 C74 C75 120.5(3)
C74 C75 C76 119.6(3)
C75 C76 C71 120.4(3)
C81 O80 C84 106.0(5)
O80 C81 C82 104.2(5)
C81 C82 C83 106.4(4)
C82 C83 C84 102.5(5)
O80 C84 C83 108.8(5)
C84' O80' C81' 109.7(12)
O80' C81' C82' 106.5(12)
C81' C82' C83' 101.1(12)
C82' C83' C84' 100.1(12)
O80' C84' C83' 106.4(12)
C91 O90 C94 100.2(8)
C92 C91 O90 107.5(8)
C93 C92 C91 111.7(6)
C92 C93 C94 113.5(7)
C93 C94 O90 100.4(8)
C91' O90' C94' 104.8(11)
C92' C91' O90' 104.8(10)
C91' C92' C93' 115.0(9)
C94' C93' C92' 110.7(10)
C93' C94' O90' 103.9(12)
C104 O100 C101 112.6(6)
O100 C101 C102 106.4(5)
C101 C102 C103 106.6(5)
C104 C103 C102 103.9(6)
O100 C104 C103 106.3(6)
C111 O110 C114 107.0(9)
O110 C111 C112 96.3(9)
C113 C112 C111 99.7(10)
C114 C113 C112 103.8(9)
C113 C114 O110 105.8(8)

loop_
_geom_bond_atom_site_label_1
_geom_bond_atom_site_label_2
_geom_bond_distance
Cu1 N1 1.9686(17)
Cu1 N3 1.9748(17)
Cu1 P1 2.1965(6)
Cu2 N14 1.9662(16)
Cu2 N12 1.9733(16)
Cu2 P2 2.1934(6)
P1 C41 1.832(2)
P1 C53 1.840(2)
P1 C47 1.840(2)
P2 C71 1.832(2)
P2 C59 1.832(2)
P2 C65 1.841(2)
N1 C1 1.331(3)
N1 C17 1.433(3)
C1 C2 1.392(3)
C1 C4 1.525(3)
C2 C3 1.411(3)
C3 N3 1.326(3)
C3 C5 1.519(3)
N3 C6 1.474(2)
C6 C7 1.526(3)
C6 C11 1.542(3)
C7 C8 1.526(3)
C8 C9 1.520(3)
C9 C10 1.526(3)
C10 C11 1.526(3)
C11 N12 1.472(2)
N12 C12 1.320(3)
C12 C13 1.406(3)
C12 C15 1.526(3)
C13 C14 1.398(3)
C14 N14 1.331(3)
C14 C16 1.515(3)
N14 C29 1.434(3)
C17 C18 1.400(3)
C17 C22 1.402(3)
C18 C19 1.398(4)
C18 C23 1.524(4)
C18 C23' 1.547(18)
C19 C20 1.375(4)
C20 C21 1.380(4)
C21 C22 1.391(4)
C22 C26 1.529(4)
C22 C26' 1.534(15)
C23 C25 1.517(5)
C23 C24 1.538(5)
C23' C25' 1.523(16)
C23' C24' 1.529(16)
C26 C28 1.523(6)
C26 C27 1.545(6)
C26' C27' 1.525(15)
C26' C28' 1.526(15)
C29 C30 1.409(3)
C29 C34 1.410(3)
C30 C31 1.396(3)
C30 C35 1.516(3)
C31 C32 1.378(4)
C32 C33 1.370(4)
C33 C34 1.396(3)
C34 C38 1.521(3)
C35 C36 1.525(4)
C35 C37 1.533(4)
C38 C40 1.527(4)
C38 C39 1.531(4)
C41 C42 1.386(4)
C41 C46 1.387(4)
C42 C43 1.391(4)
C43 C44 1.355(5)
C44 C45 1.372(5)
C45 C46 1.389(4)
C47 C52 1.392(3)
C47 C48 1.396(3)
C48 C49 1.387(3)
C49 C50 1.380(4)
C50 C51 1.378(4)
C51 C52 1.389(3)
C53 C54 1.389(3)
C53 C58 1.392(3)
C54 C55 1.392(4)
C55 C56 1.378(4)
C56 C57 1.378(4)
C57 C58 1.389(4)
C59 C60 1.393(3)
C59 C64 1.401(3)
C60 C61 1.392(3)
C61 C62 1.385(3)
C62 C63 1.384(3)
C63 C64 1.386(3)
C65 C66 1.387(3)
C65 C70 1.397(3)
C66 C67 1.394(3)
C67 C68 1.375(4)
C68 C69 1.374(4)
C69 C70 1.385(3)
C71 C76 1.391(3)
C71 C72 1.397(3)
C72 C73 1.382(4)
C73 C74 1.370(5)
C74 C75 1.380(5)
C75 C76 1.390(3)
O80 C81 1.403(6)
O80 C84 1.428(7)
C81 C82 1.476(7)
C82 C83 1.485(8)
C83 C84 1.485(7)
O80' C84' 1.394(15)
O80' C81' 1.399(15)
C81' C82' 1.503(15)
C82' C83' 1.506(16)
C83' C84' 1.514(15)
O90 C91 1.560(9)
O90 C94 1.593(11)
C91 C92 1.350(9)
C92 C93 1.331(9)
C93 C94 1.435(12)
O90' C91' 1.522(13)
O90' C94' 1.578(14)
C91' C92' 1.348(12)
C92' C93' 1.390(13)
C93' C94' 1.384(14)
O100 C104 1.353(8)
O100 C101 1.362(7)
C101 C102 1.412(8)
C102 C103 1.460(9)
C103 C104 1.443(9)
O110 C111 1.386(12)
O110 C114 1.423(12)
C111 C112 1.499(14)
C112 C113 1.433(14)
C113 C114 1.384(12)
